data_4511820
loop_
_publ_author_name
'Nauha, Elisa'
'Bernstein, Joel'

_publ_section_title
;
 &#x201C;Predicting&#x201D; Crystal Forms of Pharmaceuticals Using
 Hydrogen Bond Propensities: Two Test Cases
;
_journal_issue 9
_journal_name_full 'Crystal Growth &amp; Design'
_journal_page_first 4364
_journal_paper_doi 10.1021/cg500478p
_journal_volume 14
_journal_year 2014
_chemical_formula_moiety 'C12 H17 N O3'
_chemical_formula_sum 'C12 H17 N O3'
_chemical_formula_weight 223.27
_chemical_name_systematic
; 
 ? 
;
_space_group_IT_number 15
_symmetry_cell_setting monoclinic
_symmetry_space_group_name_Hall '-C 2yc'
_symmetry_space_group_name_H-M 'C 1 2/c 1'
_atom_sites_solution_hydrogens geom
_atom_sites_solution_primary direct
_atom_sites_solution_secondary difmap
_audit_creation_method SHELXL-97
_cell_angle_alpha 90.00
_cell_angle_beta 98.313(6)
_cell_angle_gamma 90.00
_cell_formula_units_Z 8
_cell_length_a 47.646(5)
_cell_length_b 5.5179(5)
_cell_length_c 9.5052(9)
_cell_measurement_temperature 250(2)
_cell_volume 2472.7(4)
_computing_structure_refinement 'SHELXL-97 (Sheldrick, 2008)'
_computing_structure_solution 'SHELXS-97 (Sheldrick, 2008)'
_diffrn_ambient_temperature 250(2)
_diffrn_measured_fraction_theta_full 0.949
_diffrn_measured_fraction_theta_max 0.949
_diffrn_radiation_monochromator graphite
_diffrn_radiation_source 'fine-focus sealed tube'
_diffrn_radiation_type CuK\a
_diffrn_radiation_wavelength 1.54178
_diffrn_reflns_av_R_equivalents 0.0232
_diffrn_reflns_av_sigmaI/netI 0.0196
_diffrn_reflns_limit_h_max 50
_diffrn_reflns_limit_h_min -50
_diffrn_reflns_limit_k_max 5
_diffrn_reflns_limit_k_min -5
_diffrn_reflns_limit_l_max 10
_diffrn_reflns_limit_l_min -8
_diffrn_reflns_number 6363
_diffrn_reflns_theta_full 56.50
_diffrn_reflns_theta_max 56.50
_diffrn_reflns_theta_min 1.87
_exptl_absorpt_coefficient_mu 0.704
_exptl_absorpt_correction_T_max 0.7511
_exptl_absorpt_correction_T_min 0.6793
_exptl_absorpt_correction_type multi-scan
_exptl_absorpt_process_details sadabs
_exptl_crystal_colour colorless
_exptl_crystal_density_diffrn 1.199
_exptl_crystal_density_method 'not measured'
_exptl_crystal_description plate
_exptl_crystal_F_000 960
_exptl_crystal_size_max 0.10
_exptl_crystal_size_mid 0.10
_exptl_crystal_size_min 0.02
_refine_diff_density_max 0.243
_refine_diff_density_min -0.248
_refine_diff_density_rms 0.034
_refine_ls_extinction_method none
_refine_ls_goodness_of_fit_ref 1.072
_refine_ls_hydrogen_treatment mixed
_refine_ls_matrix_type full
_refine_ls_number_parameters 170
_refine_ls_number_reflns 1548
_refine_ls_number_restraints 12
_refine_ls_restrained_S_all 1.083
_refine_ls_R_factor_all 0.0487
_refine_ls_R_factor_gt 0.0420
_refine_ls_shift/su_max 0.000
_refine_ls_shift/su_mean 0.000
_refine_ls_structure_factor_coef Fsqd
_refine_ls_weighting_details 'calc w=1/[\s^2^(Fo^2^)+(0.0616P)^2^+1.5399P] where P=(Fo^2^+2Fc^2^)/3'
_refine_ls_weighting_scheme calc
_refine_ls_wR_factor_gt 0.1121
_refine_ls_wR_factor_ref 0.1177
_reflns_number_gt 1332
_reflns_number_total 1548
_reflns_threshold_expression >2sigma(I)
_cod_data_source_file cg500478p_si_001.cif
_cod_data_source_block BUF_RT_250
_cod_depositor_comments 'Adding full bibliography for 4511819--4511822.cif.'
_cod_original_sg_symbol_H-M C2/c
_cod_database_code 4511820
_shelx_estimated_absorpt_t_min 0.9330
_shelx_estimated_absorpt_t_max 0.9861

loop_
_symmetry_equiv_pos_as_xyz
'x, y, z'
'-x, y, -z+1/2'
'x+1/2, y+1/2, z'
'-x+1/2, y+1/2, -z+1/2'
'-x, -y, -z'
'x, -y, z-1/2'
'-x+1/2, -y+1/2, -z'
'x+1/2, -y+1/2, z-1/2'

loop_
_atom_site_label
_atom_site_type_symbol
_atom_site_fract_x
_atom_site_fract_y
_atom_site_fract_z
_atom_site_U_iso_or_equiv
_atom_site_adp_type
_atom_site_occupancy
_atom_site_symmetry_multiplicity
_atom_site_calc_flag
_atom_site_refinement_flags
_atom_site_disorder_assembly
_atom_site_disorder_group
O1 O 0.01571(3) 0.3427(3) 0.11500(16) 0.0593(5) Uani 1 1 d D . .
H1O H -0.0014(4) 0.290(4) 0.117(3) 0.071 Uiso 1 1 d D . .
O2 O 0.03394(3) 0.1131(2) 0.36511(13) 0.0501(4) Uani 1 1 d . . .
O3 O 0.15334(3) -0.2701(3) 0.67012(17) 0.0680(5) Uani 1 1 d . . .
N1 N 0.03171(3) 0.1329(3) 0.12754(18) 0.0483(5) Uani 1 1 d D . .
H1N H 0.0352(4) 0.070(4) 0.047(2) 0.058 Uiso 1 1 d D . .
C1 C 0.03995(4) 0.0317(3) 0.2515(2) 0.0404(5) Uani 1 1 d . . .
C2 C 0.05712(5) -0.1949(4) 0.2451(2) 0.0562(6) Uani 1 1 d . . .
H2A H 0.0641 -0.2009 0.1531 0.067 Uiso 1 1 calc R . .
H2B H 0.0447 -0.3353 0.2505 0.067 Uiso 1 1 calc R . .
C3 C 0.08207(4) -0.2151(3) 0.3616(2) 0.0439(5) Uani 1 1 d . . .
C4 C 0.10396(5) -0.0464(4) 0.3749(2) 0.0557(6) Uani 1 1 d . . .
H4 H 0.1029 0.0857 0.3119 0.067 Uiso 1 1 calc R . .
C5 C 0.12717(5) -0.0688(4) 0.4785(2) 0.0590(6) Uani 1 1 d . . .
H5 H 0.1417 0.0479 0.4857 0.071 Uiso 1 1 calc R . .
C6 C 0.12926(4) -0.2615(4) 0.5719(2) 0.0485(5) Uani 1 1 d . . .
C7 C 0.10763(4) -0.4284(4) 0.5614(2) 0.0541(6) Uani 1 1 d . . .
H7 H 0.1086 -0.5593 0.6253 0.065 Uiso 1 1 calc R . .
C8 C 0.08438(4) -0.4033(4) 0.4564(2) 0.0514(6) Uani 1 1 d . . .
H8 H 0.0698 -0.5189 0.4502 0.062 Uiso 1 1 calc R . .
C9 C 0.15649(6) -0.4708(6) 0.7662(3) 0.0831(8) Uani 1 1 d . A .
H9A H 0.1562 -0.6228 0.7127 0.100 Uiso 1 1 calc R . .
H9B H 0.1407 -0.4736 0.8219 0.100 Uiso 1 1 calc R . .
C10 C 0.18399(7) -0.4468(8) 0.8631(4) 0.1216(13) Uani 1 1 d D . .
H10A H 0.1853 -0.2827 0.9030 0.146 Uiso 0.649(8) 1 calc PR A 1
H10B H 0.1840 -0.5607 0.9422 0.146 Uiso 0.649(8) 1 calc PR A 1
H10C H 0.1944 -0.3122 0.8272 0.146 Uiso 0.351(8) 1 calc PR A 2
H10D H 0.1795 -0.3968 0.9562 0.146 Uiso 0.351(8) 1 calc PR A 2
C11A C 0.20823(10) -0.4904(13) 0.7974(6) 0.102(2) Uani 0.649(8) 1 d PD A 1
H11A H 0.2250 -0.4281 0.8587 0.122 Uiso 0.649(8) 1 calc PR A 1
H11B H 0.2064 -0.4012 0.7074 0.122 Uiso 0.649(8) 1 calc PR A 1
C12A C 0.2126(2) -0.751(2) 0.7688(14) 0.208(5) Uani 0.649(8) 1 d PD A 1
H12A H 0.2295 -0.7705 0.7235 0.313 Uiso 0.649(8) 1 calc PR A 1
H12B H 0.1963 -0.8138 0.7066 0.313 Uiso 0.649(8) 1 calc PR A 1
H12C H 0.2150 -0.8405 0.8577 0.313 Uiso 0.649(8) 1 calc PR A 1
C11B C 0.2039(3) -0.652(4) 0.888(2) 0.229(10) Uani 0.351(8) 1 d PD A 2
H11C H 0.2007 -0.7623 0.8062 0.275 Uiso 0.351(8) 1 calc PR A 2
H11D H 0.2001 -0.7418 0.9720 0.275 Uiso 0.351(8) 1 calc PR A 2
C12B C 0.2346(2) -0.570(5) 0.9093(16) 0.256(13) Uani 0.351(8) 1 d PDU A 2
H12D H 0.2469 -0.7107 0.9257 0.384 Uiso 0.351(8) 1 calc PR A 2
H12E H 0.2379 -0.4631 0.9909 0.384 Uiso 0.351(8) 1 calc PR A 2
H12F H 0.2386 -0.4851 0.8252 0.384 Uiso 0.351(8) 1 calc PR A 2

loop_
_atom_site_aniso_label
_atom_site_aniso_U_11
_atom_site_aniso_U_22
_atom_site_aniso_U_33
_atom_site_aniso_U_23
_atom_site_aniso_U_13
_atom_site_aniso_U_12
O1 0.0571(9) 0.0552(9) 0.0624(10) 0.0145(7) -0.0027(7) -0.0043(8)
O2 0.0558(9) 0.0645(9) 0.0292(8) -0.0037(6) 0.0036(6) 0.0091(7)
O3 0.0559(9) 0.0878(12) 0.0568(11) 0.0042(8) -0.0035(8) 0.0020(8)
N1 0.0515(10) 0.0590(11) 0.0337(11) 0.0035(8) 0.0043(8) 0.0010(8)
C1 0.0406(11) 0.0477(12) 0.0314(13) -0.0018(9) 0.0006(8) -0.0056(9)
C2 0.0641(14) 0.0562(14) 0.0454(13) -0.0118(10) -0.0021(10) 0.0066(11)
C3 0.0505(12) 0.0424(12) 0.0386(12) -0.0060(8) 0.0063(9) 0.0038(9)
C4 0.0658(14) 0.0491(13) 0.0513(14) 0.0113(10) 0.0055(11) -0.0026(11)
C5 0.0562(13) 0.0554(14) 0.0640(16) 0.0042(11) 0.0038(11) -0.0120(10)
C6 0.0456(12) 0.0602(13) 0.0392(13) -0.0025(9) 0.0047(9) 0.0044(10)
C7 0.0577(13) 0.0559(14) 0.0495(14) 0.0129(10) 0.0102(10) -0.0003(11)
C8 0.0507(12) 0.0502(13) 0.0536(14) 0.0018(10) 0.0085(10) -0.0051(10)
C9 0.0780(17) 0.102(2) 0.0632(18) 0.0156(15) -0.0098(13) 0.0190(16)
C10 0.094(2) 0.162(4) 0.097(3) 0.015(2) -0.026(2) 0.028(2)
C11A 0.059(3) 0.161(6) 0.080(4) 0.011(3) -0.005(2) 0.015(3)
C12A 0.162(8) 0.247(12) 0.215(12) -0.041(9) 0.021(8) 0.043(8)
C11B 0.22(2) 0.31(3) 0.145(17) 0.062(18) -0.035(14) 0.11(2)
C12B 0.070(8) 0.52(4) 0.161(14) -0.036(18) -0.046(8) 0.119(13)

loop_
_atom_type_symbol
_atom_type_description
_atom_type_scat_dispersion_real
_atom_type_scat_dispersion_imag
_atom_type_scat_source
C C 0.0181 0.0091 'International Tables Vol C Tables 4.2.6.8 and 6.1.1.4'
H H 0.0000 0.0000 'International Tables Vol C Tables 4.2.6.8 and 6.1.1.4'
N N 0.0311 0.0180 'International Tables Vol C Tables 4.2.6.8 and 6.1.1.4'
O O 0.0492 0.0322 'International Tables Vol C Tables 4.2.6.8 and 6.1.1.4'

loop_
_geom_angle_atom_site_label_1
_geom_angle_atom_site_label_2
_geom_angle_atom_site_label_3
_geom_angle
N1 O1 H1O 103.1(16)
C6 O3 C9 117.54(19)
C1 N1 O1 121.59(17)
C1 N1 H1N 123.1(15)
O1 N1 H1N 115.3(15)
O2 C1 N1 123.44(19)
O2 C1 C2 122.19(17)
N1 C1 C2 114.36(17)
C1 C2 C3 114.13(16)
C1 C2 H2A 108.7
C3 C2 H2A 108.7
C1 C2 H2B 108.7
C3 C2 H2B 108.7
H2A C2 H2B 107.6
C8 C3 C4 117.40(19)
C8 C3 C2 121.28(18)
C4 C3 C2 121.30(18)
C5 C4 C3 121.34(19)
C5 C4 H4 119.3
C3 C4 H4 119.3
C4 C5 C6 120.4(2)
C4 C5 H5 119.8
C6 C5 H5 119.8
O3 C6 C7 124.77(19)
O3 C6 C5 116.14(19)
C7 C6 C5 119.09(19)
C6 C7 C8 119.83(19)
C6 C7 H7 120.1
C8 C7 H7 120.1
C3 C8 C7 121.95(19)
C3 C8 H8 119.0
C7 C8 H8 119.0
O3 C9 C10 109.1(3)
O3 C9 H9A 109.9
C10 C9 H9A 109.9
O3 C9 H9B 109.9
C10 C9 H9B 109.9
H9A C9 H9B 108.3
C11A C10 C11B 52.5(9)
C11A C10 C9 114.4(4)
C11B C10 C9 121.1(9)
C11A C10 H10A 108.7
C11B C10 H10A 130.3
C9 C10 H10A 108.7
C11A C10 H10B 108.7
C11B C10 H10B 57.0
C9 C10 H10B 108.7
H10A C10 H10B 107.6
C11A C10 H10C 59.3
C11B C10 H10C 107.1
C9 C10 H10C 107.1
H10A C10 H10C 55.1
H10B C10 H10C 143.9
C11A C10 H10D 138.5
C11B C10 H10D 107.1
C9 C10 H10D 107.1
H10A C10 H10D 53.1
H10B C10 H10D 57.6
H10C C10 H10D 106.8
C10 C11A C12A 113.1(6)
C10 C11A H11A 109.0
C12A C11A H11A 109.0
C10 C11A H11B 109.0
C12A C11A H11B 109.0
H11A C11A H11B 107.8
C11A C12A H12A 109.5
C11A C12A H12B 109.5
H12A C12A H12B 109.5
C11A C12A H12C 109.5
H12A C12A H12C 109.5
H12B C12A H12C 109.5
C10 C11B C12B 112.2(15)
C10 C11B H11C 109.2
C12B C11B H11C 109.2
C10 C11B H11D 109.2
C12B C11B H11D 109.2
H11C C11B H11D 107.9
C11B C12B H12D 109.5
C11B C12B H12E 109.5
H12D C12B H12E 109.5
C11B C12B H12F 109.5
H12D C12B H12F 109.5
H12E C12B H12F 109.5

loop_
_geom_bond_atom_site_label_1
_geom_bond_atom_site_label_2
_geom_bond_distance
O1 N1 1.382(2)
O1 H1O 0.866(16)
O2 C1 1.240(2)
O3 C6 1.371(2)
O3 C9 1.429(3)
N1 C1 1.312(3)
N1 H1N 0.882(16)
C1 C2 1.500(3)
C2 C3 1.507(3)
C2 H2A 0.9800
C2 H2B 0.9800
C3 C8 1.369(3)
C3 C4 1.390(3)
C4 C5 1.376(3)
C4 H4 0.9400
C5 C6 1.379(3)
C5 H5 0.9400
C6 C7 1.375(3)
C7 C8 1.387(3)
C7 H7 0.9400
C8 H8 0.9400
C9 C10 1.495(4)
C9 H9A 0.9800
C9 H9B 0.9800
C10 C11A 1.411(6)
C10 C11B 1.473(15)
C10 H10A 0.9800
C10 H10B 0.9800
C10 H10C 0.9800
C10 H10D 0.9800
C11A C12A 1.486(10)
C11A H11A 0.9800
C11A H11B 0.9800
C12A H12A 0.9700
C12A H12B 0.9700
C12A H12C 0.9700
C11B C12B 1.517(17)
C11B H11C 0.9800
C11B H11D 0.9800
C12B H12D 0.9700
C12B H12E 0.9700
C12B H12F 0.9700

loop_
_geom_hbond_atom_site_label_D
_geom_hbond_atom_site_label_H
_geom_hbond_atom_site_label_A
_geom_hbond_distance_DH
_geom_hbond_distance_HA
_geom_hbond_distance_DA
_geom_hbond_angle_DHA
_geom_hbond_site_symmetry_A
O1 H1O O2 0.866(16) 1.864(18) 2.714(2) 167(2) 2
N1 H1N O2 0.882(16) 1.991(17) 2.855(2) 166(2) 6

loop_
_geom_torsion_atom_site_label_1
_geom_torsion_atom_site_label_2
_geom_torsion_atom_site_label_3
_geom_torsion_atom_site_label_4
_geom_torsion
O1 N1 C1 O2 0.8(3)
O1 N1 C1 C2 179.95(16)
O2 C1 C2 C3 -42.1(3)
N1 C1 C2 C3 138.70(19)
C1 C2 C3 C8 119.6(2)
C1 C2 C3 C4 -61.8(3)
C8 C3 C4 C5 0.6(3)
C2 C3 C4 C5 -178.0(2)
C3 C4 C5 C6 0.2(3)
C9 O3 C6 C7 1.8(3)
C9 O3 C6 C5 -178.5(2)
C4 C5 C6 O3 179.15(19)
C4 C5 C6 C7 -1.1(3)
O3 C6 C7 C8 -179.18(19)
C5 C6 C7 C8 1.1(3)
C4 C3 C8 C7 -0.6(3)
C2 C3 C8 C7 177.97(19)
C6 C7 C8 C3 -0.2(3)
C6 O3 C9 C10 179.7(2)
O3 C9 C10 C11A -71.8(5)
O3 C9 C10 C11B -131.3(11)
C11B C10 C11A C12A 37.2(11)
C9 C10 C11A C12A -74.3(7)
C11A C10 C11B C12B 47.6(12)
C9 C10 C11B C12B 145.9(11)
